data_1503948
loop_
_publ_author_name
'Wang, Kung K.'
'Wang, Yu-Hsuan'
'Yang, Hua'
'Akhmedov, Novruz G.'
'Petersen, Jeffrey L.'

_publ_section_title
;
 Synthesis of a C(56)H(40) hydrocarbon bearing a 54-carbon framework of
 C(60).
;
_journal_issue 12
_journal_name_full 'Organic letters'
_journal_page_first 2527
_journal_page_last 2530
_journal_paper_doi 10.1021/ol900749a
_journal_volume 11
_journal_year 2009
_chemical_formula_sum 'C40 H28 I2 O2'
_chemical_formula_weight 794.42
_chemical_name_systematic
; 
 ? 
;
_space_group_IT_number 14
_symmetry_cell_setting monoclinic
_symmetry_space_group_name_Hall '-P 2ybc'
_symmetry_space_group_name_H-M 'P 1 21/c 1'
_atom_sites_solution_hydrogens geom
_atom_sites_solution_primary direct
_atom_sites_solution_secondary difmap
_audit_creation_method SHELXL-97
_cell_angle_alpha 90.00
_cell_angle_beta 96.074(1)
_cell_angle_gamma 90.00
_cell_formula_units_Z 4
_cell_length_a 11.0096(9)
_cell_length_b 11.9610(10)
_cell_length_c 23.520(2)
_cell_measurement_reflns_used 7631
_cell_measurement_temperature 293(2)
_cell_measurement_theta_max 27.53
_cell_measurement_theta_min 2.52
_cell_volume 3079.9(4)
_computing_structure_refinement 'SHELXL-97 (Sheldrick, 1997)'
_computing_structure_solution 'SHELXS-97 (Sheldrick, 1990)'
_diffrn_ambient_temperature 293(2)
_diffrn_measured_fraction_theta_full 0.986
_diffrn_measured_fraction_theta_max 0.986
_diffrn_radiation_monochromator graphite
_diffrn_radiation_source 'fine-focus sealed tube'
_diffrn_radiation_type MoK\a
_diffrn_radiation_wavelength 0.71073
_diffrn_reflns_av_R_equivalents 0.0327
_diffrn_reflns_av_sigmaI/netI 0.0340
_diffrn_reflns_limit_h_max 13
_diffrn_reflns_limit_h_min -14
_diffrn_reflns_limit_k_max 15
_diffrn_reflns_limit_k_min -15
_diffrn_reflns_limit_l_max 30
_diffrn_reflns_limit_l_min -30
_diffrn_reflns_number 20790
_diffrn_reflns_theta_full 27.53
_diffrn_reflns_theta_max 27.53
_diffrn_reflns_theta_min 1.74
_diffrn_standards_decay_% none
_exptl_absorpt_coefficient_mu 2.078
_exptl_absorpt_correction_type semi-empirical
_exptl_absorpt_process_details SADABS
_exptl_crystal_colour yellow
_exptl_crystal_density_diffrn 1.713
_exptl_crystal_density_method 'not measured'
_exptl_crystal_F_000 1560
_exptl_crystal_size_max 0.40
_exptl_crystal_size_mid 0.40
_exptl_crystal_size_min 0.14
_refine_diff_density_max 2.296
_refine_diff_density_min -1.267
_refine_diff_density_rms 0.114
_refine_ls_extinction_method none
_refine_ls_goodness_of_fit_ref 1.075
_refine_ls_hydrogen_treatment riding
_refine_ls_matrix_type full
_refine_ls_number_parameters 399
_refine_ls_number_reflns 7007
_refine_ls_number_restraints 0
_refine_ls_restrained_S_all 1.075
_refine_ls_R_factor_all 0.0507
_refine_ls_R_factor_gt 0.0423
_refine_ls_shift/su_max 0.001
_refine_ls_shift/su_mean 0.000
_refine_ls_structure_factor_coef Fsqd
_refine_ls_weighting_details 'calc w=1/[\s^2^(Fo^2^)+(0.0585P)^2^+5.7319P] where P=(Fo^2^+2Fc^2^)/3'
_refine_ls_weighting_scheme calc
_refine_ls_wR_factor_gt 0.1166
_refine_ls_wR_factor_ref 0.1223
_reflns_number_gt 5922
_reflns_number_total 7007
_reflns_threshold_expression >2sigma(I)
_cod_data_source_file ol900749a_si_005.cif
_cod_data_source_block lw10ccd
_cod_original_sg_symbol_H-M P21/c
_cod_database_code 1503948

loop_
_symmetry_equiv_pos_as_xyz
'x, y, z'
'-x, y+1/2, -z+1/2'
'-x, -y, -z'
'x, -y-1/2, z-1/2'

loop_
_atom_site_label
_atom_site_type_symbol
_atom_site_fract_x
_atom_site_fract_y
_atom_site_fract_z
_atom_site_U_iso_or_equiv
_atom_site_adp_type
_atom_site_occupancy
_atom_site_symmetry_multiplicity
_atom_site_calc_flag
_atom_site_refinement_flags
I1 I 1.07544(3) 0.93293(2) 0.244765(13) 0.04523(10) Uani 1 1 d .
I2 I 1.15994(3) 0.60287(3) 0.426946(17) 0.06126(12) Uani 1 1 d .
O1 O 0.6859(3) 0.5989(2) 0.23921(15) 0.0493(7) Uani 1 1 d .
O2 O 1.2200(3) 0.8816(3) 0.40341(18) 0.0588(9) Uani 1 1 d .
C1 C 0.7798(3) 0.8415(3) 0.30526(16) 0.0304(7) Uani 1 1 d .
C2 C 0.8922(3) 0.7675(3) 0.29929(15) 0.0300(7) Uani 1 1 d .
H2 H 0.8586 0.6919 0.2940 0.036 Uiso 1 1 calc R
C3 C 0.9734(3) 0.7620(3) 0.35753(16) 0.0315(7) Uani 1 1 d .
H3 H 0.9264 0.7167 0.3822 0.038 Uiso 1 1 calc R
C4 C 0.9932(4) 0.8761(3) 0.38948(16) 0.0338(8) Uani 1 1 d .
C5 C 1.1228(4) 0.9290(3) 0.39484(17) 0.0378(8) Uani 1 1 d .
C6 C 1.1051(4) 1.0521(3) 0.39626(17) 0.0376(8) Uani 1 1 d .
C7 C 1.1909(4) 1.1345(4) 0.41160(19) 0.0464(10) Uani 1 1 d .
H7 H 1.2731 1.1163 0.4196 0.056 Uiso 1 1 calc R
C8 C 1.1527(4) 1.2434(4) 0.41487(19) 0.0488(11) Uani 1 1 d .
H8 H 1.2098 1.3002 0.4225 0.059 Uiso 1 1 calc R
C9 C 1.0303(5) 1.2685(4) 0.40687(18) 0.0469(10) Uani 1 1 d .
H9 H 1.0053 1.3419 0.4114 0.056 Uiso 1 1 calc R
C10 C 0.9429(4) 1.1867(3) 0.39213(17) 0.0415(9) Uani 1 1 d .
H10 H 0.8603 1.2046 0.3881 0.050 Uiso 1 1 calc R
C11 C 0.9810(4) 1.0775(3) 0.38351(16) 0.0345(8) Uani 1 1 d .
C12 C 0.9145(3) 0.9736(3) 0.36423(15) 0.0308(7) Uani 1 1 d .
C13 C 0.8195(3) 0.9609(3) 0.32386(15) 0.0300(7) Uani 1 1 d .
C14 C 0.7485(3) 1.0406(3) 0.28552(16) 0.0304(7) Uani 1 1 d .
C15 C 0.7373(3) 1.1561(3) 0.28234(17) 0.0351(8) Uani 1 1 d .
H15 H 0.7809 1.2013 0.3094 0.042 Uiso 1 1 calc R
C16 C 0.6590(4) 1.2040(3) 0.23757(18) 0.0390(9) Uani 1 1 d .
H16 H 0.6528 1.2815 0.2357 0.047 Uiso 1 1 calc R
C17 C 0.5917(3) 1.1417(3) 0.19669(18) 0.0378(8) Uani 1 1 d .
H17 H 0.5409 1.1770 0.1681 0.045 Uiso 1 1 calc R
C18 C 0.5996(3) 1.0241(3) 0.19807(17) 0.0348(8) Uani 1 1 d .
C19 C 0.5314(3) 0.9486(3) 0.15883(17) 0.0361(8) Uani 1 1 d .
C20 C 0.5525(3) 0.8359(3) 0.16502(17) 0.0367(8) Uani 1 1 d .
C21 C 0.5009(4) 0.7400(3) 0.12987(18) 0.0391(8) Uani 1 1 d .
C22 C 0.4254(4) 0.7351(4) 0.0785(2) 0.0497(10) Uani 1 1 d .
H22 H 0.3937 0.8002 0.0611 0.060 Uiso 1 1 calc R
C23 C 0.3983(5) 0.6320(5) 0.0537(2) 0.0620(13) Uani 1 1 d .
H23 H 0.3491 0.6282 0.0191 0.074 Uiso 1 1 calc R
C24 C 0.4437(5) 0.5333(5) 0.0799(2) 0.0626(14) Uani 1 1 d .
H24 H 0.4232 0.4646 0.0630 0.075 Uiso 1 1 calc R
C25 C 0.5184(4) 0.5371(4) 0.1306(2) 0.0500(11) Uani 1 1 d .
H25 H 0.5493 0.4718 0.1481 0.060 Uiso 1 1 calc R
C26 C 0.5464(4) 0.6401(3) 0.15485(19) 0.0402(9) Uani 1 1 d .
C27 C 0.6320(4) 0.6660(3) 0.20706(18) 0.0386(8) Uani 1 1 d .
C28 C 0.6351(3) 0.7907(3) 0.21125(17) 0.0352(8) Uani 1 1 d .
C29 C 0.6981(3) 0.8608(3) 0.24992(16) 0.0315(7) Uani 1 1 d .
C30 C 0.6793(3) 0.9774(3) 0.24226(16) 0.0316(7) Uani 1 1 d .
C31 C 0.6988(4) 0.7905(3) 0.34850(18) 0.0383(8) Uani 1 1 d .
H31A H 0.6232 0.8309 0.3469 0.057 Uiso 1 1 calc R
H31B H 0.7405 0.7955 0.3864 0.057 Uiso 1 1 calc R
H31C H 0.6824 0.7135 0.3391 0.057 Uiso 1 1 calc R
C32 C 0.9559(4) 0.7882(3) 0.24609(16) 0.0362(8) Uani 1 1 d .
H32A H 0.8934 0.7948 0.2139 0.043 Uiso 1 1 calc R
H32B H 1.0037 0.7223 0.2395 0.043 Uiso 1 1 calc R
C33 C 1.0882(4) 0.6919(4) 0.35048(19) 0.0418(9) Uani 1 1 d .
H33A H 1.1513 0.7410 0.3389 0.050 Uiso 1 1 calc R
H33B H 1.0688 0.6381 0.3200 0.050 Uiso 1 1 calc R
C34 C 0.9690(5) 0.8593(4) 0.45276(18) 0.0499(11) Uani 1 1 d .
H34A H 0.9755 0.9299 0.4723 0.075 Uiso 1 1 calc R
H34B H 1.0280 0.8082 0.4710 0.075 Uiso 1 1 calc R
H34C H 0.8884 0.8295 0.4541 0.075 Uiso 1 1 calc R
C35 C 0.4314(4) 0.9939(3) 0.11656(17) 0.0370(8) Uani 1 1 d .
C36 C 0.3124(4) 0.9753(4) 0.12626(19) 0.0423(9) Uani 1 1 d .
H36 H 0.2956 0.9345 0.1582 0.051 Uiso 1 1 calc R
C37 C 0.2164(4) 1.0167(4) 0.0888(2) 0.0468(10) Uani 1 1 d .
H37 H 0.1360 1.0026 0.0953 0.056 Uiso 1 1 calc R
C38 C 0.2414(4) 1.0791(4) 0.0418(2) 0.0504(11) Uani 1 1 d .
H38 H 0.1777 1.1078 0.0169 0.060 Uiso 1 1 calc R
C39 C 0.3605(5) 1.0986(5) 0.0320(2) 0.0552(12) Uani 1 1 d .
H39 H 0.3773 1.1396 0.0002 0.066 Uiso 1 1 calc R
C40 C 0.4561(4) 1.0573(4) 0.0695(2) 0.0482(10) Uani 1 1 d .
H40 H 0.5365 1.0719 0.0631 0.058 Uiso 1 1 calc R

loop_
_atom_site_aniso_label
_atom_site_aniso_U_11
_atom_site_aniso_U_22
_atom_site_aniso_U_33
_atom_site_aniso_U_23
_atom_site_aniso_U_13
_atom_site_aniso_U_12
I1 0.05338(18) 0.03417(15) 0.05106(18) 0.00516(11) 0.01915(13) -0.00080(11)
I2 0.0530(2) 0.0505(2) 0.0764(2) 0.02038(16) -0.01166(16) 0.00624(14)
O1 0.0519(18) 0.0305(14) 0.063(2) -0.0009(13) -0.0043(15) 0.0037(13)
O2 0.0421(17) 0.0436(18) 0.087(3) -0.0016(17) -0.0107(17) 0.0037(14)
C1 0.0307(17) 0.0237(16) 0.0362(18) 0.0001(13) 0.0006(14) 0.0010(13)
C2 0.0314(17) 0.0230(15) 0.0350(18) -0.0002(13) 0.0003(14) 0.0011(13)
C3 0.0315(17) 0.0278(17) 0.0346(18) 0.0026(14) 0.0006(14) -0.0002(13)
C4 0.0386(19) 0.0311(18) 0.0307(18) 0.0024(14) -0.0006(15) 0.0009(14)
C5 0.039(2) 0.036(2) 0.0360(19) -0.0025(15) -0.0066(16) -0.0018(16)
C6 0.040(2) 0.038(2) 0.0335(19) -0.0019(15) 0.0005(16) -0.0035(16)
C7 0.044(2) 0.050(2) 0.045(2) -0.0066(19) 0.0039(18) -0.0122(19)
C8 0.060(3) 0.042(2) 0.043(2) -0.0083(18) 0.003(2) -0.023(2)
C9 0.066(3) 0.032(2) 0.040(2) -0.0082(17) -0.002(2) -0.0033(19)
C10 0.052(2) 0.034(2) 0.037(2) -0.0039(16) -0.0025(17) 0.0011(17)
C11 0.042(2) 0.0311(18) 0.0306(18) -0.0005(14) 0.0019(15) -0.0045(15)
C12 0.0347(18) 0.0274(16) 0.0311(17) -0.0007(14) 0.0066(14) 0.0003(14)
C13 0.0329(17) 0.0250(16) 0.0327(17) -0.0015(13) 0.0065(14) -0.0005(13)
C14 0.0258(16) 0.0271(16) 0.0383(18) -0.0006(14) 0.0038(14) 0.0007(13)
C15 0.0346(18) 0.0268(17) 0.043(2) -0.0004(15) -0.0005(15) -0.0017(14)
C16 0.039(2) 0.0264(18) 0.051(2) 0.0051(16) 0.0010(17) 0.0043(14)
C17 0.0299(17) 0.0339(19) 0.049(2) 0.0078(16) -0.0002(16) 0.0060(14)
C18 0.0305(17) 0.0313(18) 0.042(2) 0.0037(15) 0.0023(15) 0.0022(14)
C19 0.0311(18) 0.038(2) 0.039(2) 0.0014(16) -0.0001(15) 0.0015(15)
C20 0.0314(18) 0.0368(19) 0.041(2) -0.0032(16) -0.0007(15) -0.0010(15)
C21 0.0331(18) 0.039(2) 0.045(2) -0.0067(17) 0.0030(16) -0.0031(15)
C22 0.047(2) 0.051(3) 0.049(2) -0.008(2) -0.0049(19) -0.003(2)
C23 0.064(3) 0.066(3) 0.053(3) -0.015(2) -0.006(2) -0.016(3)
C24 0.070(3) 0.053(3) 0.064(3) -0.020(2) 0.002(3) -0.020(3)
C25 0.053(3) 0.038(2) 0.059(3) -0.009(2) 0.006(2) -0.0084(19)
C26 0.0347(19) 0.037(2) 0.049(2) -0.0076(17) 0.0063(17) -0.0040(15)
C27 0.0346(19) 0.0314(19) 0.050(2) -0.0048(17) 0.0047(17) -0.0009(15)
C28 0.0322(18) 0.0294(18) 0.043(2) -0.0001(15) 0.0006(15) 0.0009(14)
C29 0.0264(16) 0.0287(17) 0.0389(19) -0.0005(14) 0.0012(14) 0.0022(13)
C30 0.0265(16) 0.0274(17) 0.0405(19) -0.0003(14) 0.0020(14) 0.0004(13)
C31 0.0345(19) 0.0334(19) 0.048(2) 0.0031(16) 0.0092(16) -0.0010(15)
C32 0.0400(19) 0.0358(19) 0.0325(18) -0.0021(15) 0.0021(15) 0.0024(15)
C33 0.040(2) 0.036(2) 0.049(2) 0.0002(17) -0.0005(17) 0.0052(16)
C34 0.073(3) 0.044(2) 0.032(2) 0.0012(18) 0.003(2) -0.005(2)
C35 0.0374(19) 0.0356(19) 0.0370(19) -0.0019(15) -0.0006(15) 0.0040(15)
C36 0.039(2) 0.040(2) 0.048(2) 0.0009(18) 0.0023(17) -0.0001(17)
C37 0.034(2) 0.042(2) 0.063(3) -0.008(2) -0.0061(19) 0.0010(17)
C38 0.050(2) 0.048(2) 0.049(2) -0.009(2) -0.015(2) 0.012(2)
C39 0.063(3) 0.063(3) 0.038(2) 0.009(2) -0.002(2) 0.011(2)
C40 0.039(2) 0.057(3) 0.048(2) 0.006(2) 0.0011(18) 0.0018(19)

loop_
_atom_type_symbol
_atom_type_description
_atom_type_scat_dispersion_real
_atom_type_scat_dispersion_imag
_atom_type_scat_source
C C 0.0033 0.0016 'International Tables Vol C Tables 4.2.6.8 and 6.1.1.4'
H H 0.0000 0.0000 'International Tables Vol C Tables 4.2.6.8 and 6.1.1.4'
O O 0.0106 0.0060 'International Tables Vol C Tables 4.2.6.8 and 6.1.1.4'
I I -0.4742 1.8119 'International Tables Vol C Tables 4.2.6.8 and 6.1.1.4'

loop_
_geom_angle_atom_site_label_1
_geom_angle_atom_site_label_2
_geom_angle_atom_site_label_3
_geom_angle
C29 C1 C2 114.7(3)
C29 C1 C13 103.1(3)
C2 C1 C13 110.5(3)
C29 C1 C31 107.0(3)
C2 C1 C31 111.0(3)
C13 C1 C31 110.1(3)
C32 C2 C1 115.3(3)
C32 C2 C3 117.4(3)
C1 C2 C3 109.7(3)
C33 C3 C2 109.3(3)
C33 C3 C4 117.0(3)
C2 C3 C4 115.1(3)
C12 C4 C34 108.8(3)
C12 C4 C5 101.4(3)
C34 C4 C5 103.0(3)
C12 C4 C3 115.7(3)
C34 C4 C3 108.6(3)
C5 C4 C3 118.4(3)
O2 C5 C6 125.2(4)
O2 C5 C4 127.7(4)
C6 C5 C4 106.5(3)
C7 C6 C11 121.6(4)
C7 C6 C5 128.5(4)
C11 C6 C5 109.7(3)
C8 C7 C6 119.0(4)
C7 C8 C9 120.1(4)
C8 C9 C10 121.6(4)
C9 C10 C11 119.0(4)
C10 C11 C6 118.3(4)
C10 C11 C12 133.0(4)
C6 C11 C12 108.7(3)
C13 C12 C11 129.1(3)
C13 C12 C4 123.5(3)
C11 C12 C4 106.1(3)
C12 C13 C14 132.8(3)
C12 C13 C1 118.7(3)
C14 C13 C1 108.0(3)
C15 C14 C30 116.9(3)
C15 C14 C13 135.5(3)
C30 C14 C13 107.6(3)
C14 C15 C16 119.3(4)
C17 C16 C15 123.1(4)
C16 C17 C18 119.9(4)
C30 C18 C17 116.5(4)
C30 C18 C19 117.8(3)
C17 C18 C19 125.7(4)
C20 C19 C18 118.4(3)
C20 C19 C35 121.9(4)
C18 C19 C35 119.5(3)
C19 C20 C28 122.2(4)
C19 C20 C21 130.3(4)
C28 C20 C21 107.6(3)
C22 C21 C26 118.8(4)
C22 C21 C20 132.1(4)
C26 C21 C20 109.0(3)
C23 C22 C21 119.0(5)
C22 C23 C24 121.1(5)
C25 C24 C23 120.4(5)
C24 C25 C26 118.4(5)
C25 C26 C21 122.3(4)
C25 C26 C27 128.1(4)
C21 C26 C27 109.5(3)
O1 C27 C28 127.8(4)
O1 C27 C26 126.7(4)
C28 C27 C26 105.6(3)
C29 C28 C20 120.3(3)
C29 C28 C27 131.3(4)
C20 C28 C27 108.4(3)
C28 C29 C30 117.4(3)
C28 C29 C1 133.5(3)
C30 C29 C1 108.9(3)
C18 C30 C29 123.8(3)
C18 C30 C14 124.4(3)
C29 C30 C14 111.8(3)
C2 C32 I1 118.3(3)
C3 C33 I2 114.2(3)
C36 C35 C40 119.4(4)
C36 C35 C19 118.4(4)
C40 C35 C19 122.1(4)
C35 C36 C37 120.7(4)
C38 C37 C36 119.7(4)
C39 C38 C37 119.8(4)
C38 C39 C40 120.3(5)
C39 C40 C35 120.0(4)

loop_
_geom_bond_atom_site_label_1
_geom_bond_atom_site_label_2
_geom_bond_distance
I1 C32 2.177(4)
I2 C33 2.166(4)
O1 C27 1.214(5)
O2 C5 1.209(5)
C1 C29 1.520(5)
C1 C2 1.539(5)
C1 C13 1.544(5)
C1 C31 1.547(5)
C2 C32 1.518(5)
C2 C3 1.556(5)
C3 C33 1.540(5)
C3 C4 1.563(5)
C4 C12 1.534(5)
C4 C34 1.553(6)
C4 C5 1.554(5)
C5 C6 1.486(6)
C6 C7 1.386(6)
C6 C11 1.401(6)
C7 C8 1.373(7)
C8 C9 1.374(7)
C9 C10 1.390(6)
C10 C11 1.393(6)
C11 C12 1.489(5)
C12 C13 1.345(5)
C13 C14 1.477(5)
C14 C15 1.389(5)
C14 C30 1.422(5)
C15 C16 1.410(5)
C16 C17 1.370(6)
C17 C18 1.410(5)
C18 C30 1.403(5)
C18 C19 1.444(5)
C19 C20 1.372(6)
C19 C35 1.504(5)
C20 C28 1.446(5)
C20 C21 1.491(5)
C21 C22 1.394(6)
C21 C26 1.400(6)
C22 C23 1.383(7)
C23 C24 1.400(8)
C24 C25 1.375(7)
C25 C26 1.379(6)
C26 C27 1.499(6)
C27 C28 1.495(5)
C28 C29 1.370(5)
C29 C30 1.419(5)
C35 C36 1.372(6)
C35 C40 1.392(6)
C36 C37 1.394(6)
C37 C38 1.384(7)
C38 C39 1.376(7)
C39 C40 1.389(6)
